data_7712114
loop_
_publ_author_name
'Wang, Xuejiao'
'Feng, Xiaowen'
'Molokeev, Maxim S.'
'Zheng, Huiling'
'Wang, Qiushi'
'Xu, Chunyan'
'Li, Ji-Guang'

_publ_section_title
;
 Modulation of Bi<sup>3+</sup> luminescence from broadband green to
 broadband deep red in Lu<sub>2</sub>WO<sub>6</sub> by Gd<sup>3+</sup>
 doping and its applications in high color rendering index white LED and
 near-infrared LED.
;
_journal_issue 9
_journal_name_full 'Dalton transactions (Cambridge, England : 2003)'
_journal_page_first 2619
_journal_page_last 2630
_journal_paper_doi 10.1039/d2dt03751c
_journal_volume 52
_journal_year 2023
_chemical_formula_moiety
;
Gd1.96 Lu6.04 O24 W4
;
_chemical_formula_sum 'Gd1.96 Lu6.04 O24 W4'
_chemical_formula_weight 2484.39
_chemical_name_mineral
;
;
_space_group_IT_number 13
_space_group_name_Hall '-P 2yc'
_space_group_name_H-M_alt 'P 1 2/c 1'
_symmetry_cell_setting monoclinic
_symmetry_space_group_name_Hall '-P 2yc'
_symmetry_space_group_name_H-M 'P 1 2/c 1'
_audit_update_record
;
2022-10-17 deposited with the CCDC.	2023-01-13 downloaded from the CCDC.
;
_cell_angle_alpha 90
_cell_angle_beta 104.5274(9)
_cell_angle_gamma 90
_cell_formula_units_Z 1
_cell_length_a 7.56643(11)
_cell_length_b 5.30847(9)
_cell_length_c 11.30437(17)
_cell_measurement_reflns_used 104
_cell_measurement_temperature 300
_cell_measurement_theta_max 35
_cell_measurement_theta_min 2.5
_cell_volume 439.536(12)
_diffrn_ambient_temperature 300
_diffrn_measurement_device_type
;
D8 ADVANCE Bruker
;
_diffrn_radiation_monochromator none
_diffrn_radiation_probe x-ray
_diffrn_radiation_type
;
 Cu K\a~1~~2~
;
_exptl_absorpt_coefficient_mu 157.006
_exptl_crystal_density_diffrn 9.4633(3)
_pd_char_colour
;
colourless
;
_pd_meas_2theta_range_inc 0.02
_pd_meas_2theta_range_max 70
_pd_meas_2theta_range_min 5
_pd_meas_scan_method step
_pd_proc_ls_pref_orient_corr
;
Anisotropic model of PO. Spherical harmonics 2 ordrer.
 Jarvinen (1993). Application of symmetrized harmonics expansion to correction
of the preferred orientation effect. - J. Appl. Cryst. 26 p525-531.
;
_pd_proc_ls_profile_function PearsonVII
_pd_proc_ls_prof_R_factor 3.76
_pd_proc_ls_prof_wR_expected 2.91
_pd_proc_ls_prof_wR_factor 4.78
_pd_proc_number_of_points 3250
_pd_spec_mount_mode reflection
_refine_ls_goodness_of_fit_all 1.64
_refine_ls_R_I_factor 0.0
_refine_ls_shift/su_max 0.01000
_cod_data_source_file d2dt03751c2.cif
_cod_data_source_block a_CCDC3
_cod_depositor_comments 'Adding full bibliography for 7712111--7712117.cif.'
_cod_original_sg_symbol_Hall
;
-P 2yc
;
_cod_original_sg_symbol_H-M P12/c1
_cod_original_formula_sum
;
Gd1.96 Lu6.04 O24 W4
;
_cod_database_code 7712114

loop_
_symmetry_equiv_pos_as_xyz
'x, y, z '
'-x, y, -z+1/2 '
'x, -y, z+1/2 '
'-x, -y, -z '

loop_
_atom_site_label
_atom_site_type_symbol
_atom_site_fract_x
_atom_site_fract_y
_atom_site_fract_z
_atom_site_occupancy
_atom_site_B_iso_or_equiv
Lu1 Lu 0 0.7353(9) 0.25 0.92(9) 1.7(3)
Gd1 Gd 0 0.7353(9) 0.25 0.08(9) 1.7(3)
Lu2 Lu 0.5 0.6836(9) 0.25 0.50(7) 1.3(3)
Gd2 Gd 0.5 0.6836(9) 0.25 0.50(7) 1.3(3)
Lu3 Lu 0.2001(3) 0.1910(6) 0.0779(2) 0.80(8) 1.5(3)
Gd3 Gd 0.2001(3) 0.1910(6) 0.0779(2) 0.20(8) 1.5(3)
W1 W 0.2790(3) 0.2538(6) 0.3873(2) 1 1.6(3)
O1 O 0.342(4) 0.133(6) 0.548(3) 1 1.9(4)
O2 O 0.506(4) 0.368(5) 0.382(2) 1 1.9(4)
O3 O 0.150(4) 0.532(6) 0.435(3) 1 1.9(4)
O4 O 0.273(5) -0.016(4) 0.272(3) 1 1.9(4)
O5 O 0.069(4) 0.046(6) 0.399(3) 1 1.9(4)
O6 O 0.211(5) 0.457(4) 0.222(3) 1 1.9(4)

loop_
_diffrn_radiation_wavelength
_diffrn_radiation_wavelength_wt
1.5406 1.0000
1.5443 0.5000

loop_
_geom_angle_atom_site_label_1
_geom_angle_atom_site_label_2
_geom_angle_atom_site_label_3
_geom_angle
_geom_angle_site_symmetry_1
_geom_angle_site_symmetry_3
O1 W1 O1 66.10(75) . 4_656
O1 W1 O2 97.59(53) . .
O1 W1 O2 59.79(91) . 4_666
O1 W1 O3 90.83(66) . .
O1 W1 O4 111.00(87) . .
O1 W1 O5 75.86(70) . .
O2 Lu2 O1 145.9(19) . 3_564
O2 Lu2 O1 75.92(57) . 4_666
O2 Lu2 O2 82.96(48) . 2_655
O2 Lu2 O4 108.88(60) . 1_565
O2 Lu2 O4 132.1(11) . 2_665
O2 Lu2 O6 65.52(70) . .
O2 Lu2 O6 71.17(60) . 2_655
O2 Gd2 O1 145.9(19) . 3_564
O2 Gd2 O1 75.92(57) . 4_666
O2 Gd2 O2 82.96(48) . 2_655
O2 Gd2 O4 108.88(60) . 1_565
O2 Gd2 O4 132.1(11) . 2_665
O2 Gd2 O6 65.52(70) . .
O2 Gd2 O6 71.17(60) . 2_655
O2 W1 O1 97.59(53) . .
O2 W1 O1 57.95(83) . 4_656
O2 W1 O2 63.55(69) . 4_666
O2 W1 O3 107.49(65) . .
O2 W1 O4 94.97(58) . .
O2 W1 O6 79.88(58) . .
O3 Lu1 O3 125.9(12) . 2_555
O3 Lu1 O4 87.14(48) . 1_565
O3 Lu1 O4 123.20(97) . 2_565
O3 Lu1 O5 73.32(70) . 1_565
O3 Lu1 O6 68.09(73) . .
O3 Lu1 O6 77.13(59) . 2_555
O3 Gd1 O3 125.9(12) . 2_555
O3 Gd1 O4 87.14(48) . 1_565
O3 Gd1 O4 123.20(97) . 2_565
O3 Gd1 O5 73.32(70) . 1_565
O3 Gd1 O6 68.09(73) . .
O3 Gd1 O6 77.13(59) . 2_555
O3 W1 O1 90.83(66) . .
O3 W1 O1 148.3(20) . 4_656
O3 W1 O2 107.49(65) . .
O3 W1 O2 60.33(86) . 4_666
O3 W1 O4 146.4(20) . .
O3 W1 O5 86.34(57) . .
O3 W1 O6 80.04(64) . .
O4 Lu3 O1 76.21(63) . 3_554
O4 Lu3 O2 90.99(44) . 2_655
O4 Lu3 O3 107.53(58) . 2_555
O4 Lu3 O5 75.15(63) . 2_555
O4 Lu3 O5 119.23(94) . 3_554
O4 Lu3 O6 69.45(73) . .
O4 Gd3 O1 76.21(63) . 3_554
O4 Gd3 O2 90.99(44) . 2_655
O4 Gd3 O3 107.53(58) . 2_555
O4 Gd3 O5 75.15(63) . 2_555
O4 Gd3 O5 119.23(94) . 3_554
O4 Gd3 O6 69.45(73) . .
O4 W1 O1 111.00(87) . .
O4 W1 O1 65.11(73) . 4_656
O4 W1 O2 94.97(58) . .
O4 W1 O2 152.9(23) . 4_666
O4 W1 O3 146.4(20) . .
O4 W1 O5 75.31(70) . .
O4 W1 O6 79.73(63) . .
O5 W1 O1 75.86(70) . .
O5 W1 O1 107.12(56) . 4_656
O5 W1 O2 121.58(86) . 4_666
O5 W1 O3 86.34(57) . .
O5 W1 O4 75.31(70) . .
O5 W1 O6 108.98(75) . .
O6 Lu1 O3 68.09(73) . .
O6 Lu1 O3 77.13(59) . 2_555
O6 Lu1 O4 75.80(55) . 1_565
O6 Lu1 O5 121.94(94) . 1_565
O6 Lu1 O5 113.69(74) . 2_565
O6 Lu1 O6 98.13(51) . 2_555
O6 Gd1 O3 68.09(73) . .
O6 Gd1 O3 77.13(59) . 2_555
O6 Gd1 O4 75.80(55) . 1_565
O6 Gd1 O5 121.94(94) . 1_565
O6 Gd1 O5 113.69(74) . 2_565
O6 Gd1 O6 98.13(51) . 2_555
O6 Lu2 O1 82.29(49) . 3_564
O6 Lu2 O1 121.20(91) . 4_666
O6 Lu2 O2 65.52(70) . .
O6 Lu2 O2 71.17(60) . 2_655
O6 Lu2 O4 72.57(58) . 1_565
O6 Lu2 O6 121.07(87) . 2_655
O6 Gd2 O1 82.29(49) . 3_564
O6 Gd2 O1 121.20(91) . 4_666
O6 Gd2 O2 65.52(70) . .
O6 Gd2 O2 71.17(60) . 2_655
O6 Gd2 O4 72.57(58) . 1_565
O6 Gd2 O6 121.07(87) . 2_655
O6 Lu3 O1 137.6(15) . 3_554
O6 Lu3 O2 74.67(58) . 2_655
O6 Lu3 O3 62.12(78) . 2_555
O6 Lu3 O3 94.96(58) . 3_564
O6 Lu3 O4 69.45(73) . .
O6 Lu3 O5 90.03(56) . 2_555
O6 Gd3 O1 137.6(15) . 3_554
O6 Gd3 O2 74.67(58) . 2_655
O6 Gd3 O3 62.12(78) . 2_555
O6 Gd3 O3 94.96(58) . 3_564
O6 Gd3 O4 69.45(73) . .
O6 Gd3 O5 90.03(56) . 2_555
O6 W1 O1 119.83(84) . 4_656
O6 W1 O2 79.88(58) . .
O6 W1 O2 110.15(62) . 4_666
O6 W1 O3 80.04(64) . .
O6 W1 O4 79.73(63) . .
O6 W1 O5 108.98(75) . .

loop_
_geom_bond_atom_site_label_1
_geom_bond_atom_site_label_2
_geom_bond_distance
_geom_bond_site_symmetry_2
Lu1 O3 2.373(32) .
Lu1 O4 2.411(27) 1_565
Lu1 O5 2.321(32) 1_565
Lu1 O6 2.255(26) .
Gd1 O3 2.373(32) .
Gd1 O4 2.411(27) 1_565
Gd1 O5 2.321(32) 1_565
Gd1 O6 2.255(26) .
Lu2 O1 2.494(32) 3_564
Lu2 O2 2.236(24) .
Lu2 O4 2.401(26) 1_565
Lu2 O6 2.445(27) .
Gd2 O1 2.494(32) 3_564
Gd2 O2 2.236(24) .
Gd2 O4 2.401(26) 1_565
Gd2 O6 2.445(27) .
Lu3 O1 2.099(29) 3_554
Lu3 O2 2.351(24) 2_655
Lu3 O3 3.181(25) 2_555
Lu3 O3 2.146(32) 3_564
Lu3 O4 2.391(30) .
Lu3 O5 2.252(23) 2_555
Lu3 O5 2.377(32) 3_554
Lu3 O6 2.141(28) .
Gd3 O1 2.099(29) 3_554
Gd3 O2 2.351(24) 2_655
Gd3 O3 3.181(25) 2_555
Gd3 O3 2.146(32) 3_564
Gd3 O4 2.391(30) .
Gd3 O5 2.252(23) 2_555
Gd3 O5 2.377(32) 3_554
Gd3 O6 2.141(28) .
W1 O1 1.871(32) .
W1 O1 3.452(26) 4_656
W1 O2 1.836(24) .
W1 O2 3.368(24) 4_666
W1 O3 1.920(29) .
W1 O4 1.929(27) .
W1 O5 1.965(25) .
W1 O6 2.106(30) .
